data_4308066
loop_
_publ_author_name
'Silke Courtenay'
'Denise Walsh'
'Sarah Hawkeswood'
'Pingrong Wei'
'Anjan Kumar Das'
'Douglas W. Stephan'

_publ_section_title
;
Boron and Aluminum Complexes of Sterically Demanding Phosphinimines and
Phosphinimides
;
_journal_name_full 'Inorganic Chemistry'
_journal_page_first 3623
_journal_page_last 3631
_journal_paper_doi 10.1021/ic0700351
_journal_volume 46
_journal_year 2007
_chemical_formula_sum 'C12 H31 B N P'
_chemical_formula_weight 231.16
_space_group_IT_number 2
_symmetry_cell_setting triclinic
_symmetry_space_group_name_Hall '-P 1'
_symmetry_space_group_name_H-M 'P -1'
_atom_sites_solution_hydrogens geom
_atom_sites_solution_primary direct
_atom_sites_solution_secondary difmap
_audit_creation_method SHELXL-97
_cell_angle_alpha 84.132(12)
_cell_angle_beta 85.683(10)
_cell_angle_gamma 85.338(10)
_cell_formula_units_Z 2
_cell_length_a 8.212(5)
_cell_length_b 8.397(5)
_cell_length_c 11.678(6)
_cell_measurement_temperature 293(2)
_cell_measurement_theta_max 25.0
_cell_measurement_theta_min 2.0
_cell_volume 796.6(8)
_computing_structure_refinement 'SHELXL-97 (Sheldrick, 1997)'
_computing_structure_solution 'SHELXS-97 (Sheldrick, 1990)'
_diffrn_ambient_temperature 293(2)
_diffrn_measured_fraction_theta_full 0.983
_diffrn_measured_fraction_theta_max 0.983
_diffrn_radiation_monochromator graphite
_diffrn_radiation_source 'fine-focus sealed tube'
_diffrn_radiation_type MoK\a
_diffrn_radiation_wavelength 0.71073
_diffrn_reflns_av_R_equivalents 0.0596
_diffrn_reflns_av_sigmaI/netI 0.0545
_diffrn_reflns_limit_h_max 9
_diffrn_reflns_limit_h_min -9
_diffrn_reflns_limit_k_max 8
_diffrn_reflns_limit_k_min -9
_diffrn_reflns_limit_l_max 8
_diffrn_reflns_limit_l_min -12
_diffrn_reflns_number 3401
_diffrn_reflns_theta_full 23.27
_diffrn_reflns_theta_max 23.27
_diffrn_reflns_theta_min 2.87
_exptl_absorpt_coefficient_mu 0.149
_exptl_absorpt_correction_T_max 0.693218
_exptl_absorpt_correction_T_min 0.387646
_exptl_absorpt_correction_type empirical
_exptl_crystal_density_diffrn 0.964
_exptl_crystal_density_method 'not measured'
_exptl_crystal_F_000 260
_exptl_crystal_size_max 0.22
_exptl_crystal_size_mid 0.20
_exptl_crystal_size_min 0.17
_refine_diff_density_max 0.224
_refine_diff_density_min -0.213
_refine_diff_density_rms 0.045
_refine_ls_extinction_method none
_refine_ls_goodness_of_fit_ref 1.013
_refine_ls_hydrogen_treatment mixed
_refine_ls_matrix_type full
_refine_ls_number_parameters 152
_refine_ls_number_reflns 2262
_refine_ls_number_restraints 0
_refine_ls_restrained_S_all 1.013
_refine_ls_R_factor_all 0.0733
_refine_ls_R_factor_gt 0.0551
_refine_ls_shift/su_max 0.001
_refine_ls_shift/su_mean 0.000
_refine_ls_structure_factor_coef Fsqd
_refine_ls_weighting_details 'calc w=1/[\s^2^(Fo^2^)+(0.1077P)^2^+0.0000P] where P=(Fo^2^+2Fc^2^)/3'
_refine_ls_weighting_scheme calc
_refine_ls_wR_factor_gt 0.1516
_refine_ls_wR_factor_ref 0.1623
_reflns_number_gt 1605
_reflns_number_total 2262
_reflns_threshold_expression >2sigma(I)
_cod_data_source_file ic0700351si20070111_011533_3.cif
_cod_data_source_block (t-Bu2n-BuPNH)BH3
_cod_original_cell_volume 796.7(8)
_cod_database_code 4308066

loop_
_symmetry_equiv_pos_as_xyz
'x, y, z'
'-x, -y, -z'

loop_
_atom_site_label
_atom_site_type_symbol
_atom_site_fract_x
_atom_site_fract_y
_atom_site_fract_z
_atom_site_U_iso_or_equiv
_atom_site_adp_type
_atom_site_occupancy
_atom_site_symmetry_multiplicity
_atom_site_calc_flag
_atom_site_refinement_flags
_atom_site_disorder_assembly
_atom_site_disorder_group
P1 P 0.67951(8) 0.63927(9) 0.71299(6) 0.0487(3) Uani 1 1 d . . .
N1 N 0.6287(3) 0.5224(3) 0.6248(2) 0.0628(8) Uani 1 1 d . . .
H1 H 0.620(4) 0.564(4) 0.565(3) 0.058(10) Uiso 1 1 d . . .
B1 B 0.5589(8) 0.3513(6) 0.6470(5) 0.0941(15) Uani 1 1 d . . .
H2 H 0.566(5) 0.311(5) 0.743(4) 0.115(12) Uiso 1 1 d . . .
H3 H 0.417(6) 0.371(5) 0.640(3) 0.128(14) Uiso 1 1 d . . .
H4 H 0.611(5) 0.271(6) 0.584(4) 0.124(14) Uiso 1 1 d . . .
C1 C 0.8832(6) 0.8915(7) 0.7142(4) 0.140(2) Uani 1 1 d . . .
H1A H 0.9548 0.9635 0.6705 0.210 Uiso 1 1 calc R . .
H1B H 0.9422 0.8279 0.7728 0.210 Uiso 1 1 calc R . .
H1C H 0.7926 0.9523 0.7498 0.210 Uiso 1 1 calc R . .
C2 C 0.9640(6) 0.6869(6) 0.5793(5) 0.149(2) Uani 1 1 d . . .
H2A H 1.0377 0.7592 0.5381 0.223 Uiso 1 1 calc R . .
H2B H 0.9251 0.6203 0.5267 0.223 Uiso 1 1 calc R . .
H2C H 1.0205 0.6207 0.6380 0.223 Uiso 1 1 calc R . .
C3 C 0.7376(5) 0.8866(5) 0.5370(3) 0.1069(15) Uani 1 1 d . . .
H3A H 0.8134 0.9589 0.4985 0.160 Uiso 1 1 calc R . .
H3B H 0.6434 0.9472 0.5682 0.160 Uiso 1 1 calc R . .
H3C H 0.7041 0.8191 0.4828 0.160 Uiso 1 1 calc R . .
C4 C 0.8202(4) 0.7826(4) 0.6348(3) 0.0638(8) Uani 1 1 d . . .
C5 C 0.5379(6) 0.8406(8) 0.8833(5) 0.156(3) Uani 1 1 d . . .
H5A H 0.4381 0.8887 0.9173 0.234 Uiso 1 1 calc R . .
H5B H 0.6072 0.9233 0.8518 0.234 Uiso 1 1 calc R . .
H5C H 0.5932 0.7718 0.9412 0.234 Uiso 1 1 calc R . .
C6 C 0.3882(5) 0.6092(6) 0.8400(4) 0.1202(17) Uani 1 1 d . . .
H6A H 0.2929 0.6564 0.8801 0.180 Uiso 1 1 calc R . .
H6B H 0.4478 0.5357 0.8929 0.180 Uiso 1 1 calc R . .
H6C H 0.3553 0.5525 0.7792 0.180 Uiso 1 1 calc R . .
C7 C 0.3997(5) 0.8515(7) 0.7004(4) 0.1204(17) Uani 1 1 d . . .
H7A H 0.3071 0.9040 0.7400 0.181 Uiso 1 1 calc R . .
H7B H 0.3625 0.7878 0.6452 0.181 Uiso 1 1 calc R . .
H7C H 0.4676 0.9306 0.6612 0.181 Uiso 1 1 calc R . .
C8 C 0.4988(4) 0.7429(4) 0.7879(3) 0.0687(9) Uani 1 1 d . . .
C9 C 0.7823(4) 0.5188(4) 0.8283(2) 0.0637(8) Uani 1 1 d . . .
H9A H 0.8256 0.5920 0.8754 0.076 Uiso 1 1 calc R . .
H9B H 0.6998 0.4622 0.8764 0.076 Uiso 1 1 calc R . .
C10 C 0.9203(4) 0.3963(5) 0.7976(3) 0.0810(10) Uani 1 1 d . . .
H10A H 0.8844 0.3318 0.7412 0.097 Uiso 1 1 calc R . .
H10B H 1.0127 0.4524 0.7619 0.097 Uiso 1 1 calc R . .
C11 C 0.9761(5) 0.2866(5) 0.8996(3) 0.1061(14) Uani 1 1 d . . .
H11A H 1.0040 0.3519 0.9581 0.127 Uiso 1 1 calc R . .
H11B H 0.8853 0.2256 0.9318 0.127 Uiso 1 1 calc R . .
C12 C 1.1198(5) 0.1717(6) 0.8736(4) 0.1123(15) Uani 1 1 d . . .
H12A H 1.1467 0.1065 0.9430 0.168 Uiso 1 1 calc R . .
H12B H 1.2118 0.2306 0.8440 0.168 Uiso 1 1 calc R . .
H12C H 1.0929 0.1043 0.8172 0.168 Uiso 1 1 calc R . .

loop_
_atom_site_aniso_label
_atom_site_aniso_U_11
_atom_site_aniso_U_22
_atom_site_aniso_U_33
_atom_site_aniso_U_23
_atom_site_aniso_U_13
_atom_site_aniso_U_12
P1 0.0514(5) 0.0471(5) 0.0469(5) -0.0012(3) -0.0091(3) 0.0006(3)
N1 0.0891(19) 0.0496(17) 0.0507(17) 0.0037(13) -0.0161(13) -0.0105(13)
B1 0.146(5) 0.058(3) 0.084(3) 0.005(2) -0.032(3) -0.032(3)
C1 0.158(4) 0.168(5) 0.110(4) -0.014(3) -0.006(3) -0.110(4)
C2 0.119(4) 0.100(4) 0.203(5) 0.024(4) 0.085(4) 0.009(3)
C3 0.108(3) 0.098(3) 0.110(3) 0.044(3) -0.021(2) -0.034(3)
C4 0.0617(18) 0.060(2) 0.069(2) 0.0023(15) -0.0075(14) -0.0106(15)
C5 0.114(3) 0.216(7) 0.151(4) -0.125(5) -0.010(3) 0.039(4)
C6 0.077(2) 0.139(5) 0.129(4) 0.023(3) 0.033(2) 0.007(3)
C7 0.088(3) 0.151(5) 0.104(3) 0.017(3) -0.005(2) 0.060(3)
C8 0.0603(18) 0.081(2) 0.0613(19) -0.0061(16) -0.0065(14) 0.0153(16)
C9 0.0706(18) 0.061(2) 0.0588(19) -0.0028(15) -0.0195(14) 0.0083(15)
C10 0.079(2) 0.079(3) 0.081(2) 0.0007(19) -0.0188(18) 0.0186(19)
C11 0.116(3) 0.097(3) 0.097(3) 0.001(2) -0.024(2) 0.043(3)
C12 0.098(3) 0.090(3) 0.148(4) -0.011(3) -0.041(3) 0.027(2)

loop_
_atom_type_symbol
_atom_type_description
_atom_type_scat_dispersion_real
_atom_type_scat_dispersion_imag
_atom_type_scat_source
C C 0.0033 0.0016 'International Tables Vol C Tables 4.2.6.8 and 6.1.1.4'
H H 0.0000 0.0000 'International Tables Vol C Tables 4.2.6.8 and 6.1.1.4'
B B 0.0013 0.0007 'International Tables Vol C Tables 4.2.6.8 and 6.1.1.4'
N N 0.0061 0.0033 'International Tables Vol C Tables 4.2.6.8 and 6.1.1.4'
P P 0.1023 0.0942 'International Tables Vol C Tables 4.2.6.8 and 6.1.1.4'

loop_
_geom_angle_atom_site_label_1
_geom_angle_atom_site_label_2
_geom_angle_atom_site_label_3
_geom_angle
_geom_angle_site_symmetry_1
_geom_angle_site_symmetry_3
_geom_angle_publ_flag
N1 P1 C9 108.44(15) . . ?
N1 P1 C4 108.76(15) . . ?
C9 P1 C4 110.14(15) . . ?
N1 P1 C8 112.55(15) . . ?
C9 P1 C8 104.35(14) . . ?
C4 P1 C8 112.46(16) . . ?
B1 N1 P1 130.6(3) . . ?
C1 C4 C2 109.1(4) . . ?
C1 C4 C3 108.7(4) . . ?
C2 C4 C3 106.7(3) . . ?
C1 C4 P1 112.2(2) . . ?
C2 C4 P1 108.4(3) . . ?
C3 C4 P1 111.7(2) . . ?
C5 C8 C7 109.0(4) . . ?
C5 C8 C6 109.0(4) . . ?
C7 C8 C6 107.0(3) . . ?
C5 C8 P1 115.2(2) . . ?
C7 C8 P1 110.3(2) . . ?
C6 C8 P1 106.1(3) . . ?
C10 C9 P1 119.1(2) . . ?
C11 C10 C9 113.6(3) . . ?
C12 C11 C10 115.0(4) . . ?

loop_
_geom_bond_atom_site_label_1
_geom_bond_atom_site_label_2
_geom_bond_distance
_geom_bond_site_symmetry_2
_geom_bond_publ_flag
P1 N1 1.592(3) . ?
P1 C9 1.817(3) . ?
P1 C4 1.860(3) . ?
P1 C8 1.864(3) . ?
N1 B1 1.580(5) . ?
C1 C4 1.512(5) . ?
C2 C4 1.516(5) . ?
C3 C4 1.532(4) . ?
C5 C8 1.517(5) . ?
C6 C8 1.549(5) . ?
C7 C8 1.533(5) . ?
C9 C10 1.515(4) . ?
C10 C11 1.505(5) . ?
C11 C12 1.495(5) . ?
